data_7135118
loop_
_publ_author_name
'Maurya, Sundaram'
'Patil, Vaibhav B.'
'Raghu Ramudu, G.'
'Amrutkar, Virendra S.'
'Mendapara, Yash G.'
'Nanubolu, Jagadeesh Babu'
'Chegondi, Rambabu'

_publ_section_title
;
 CuH-catalyzed stereoselective desymmetrization of prochiral
 cyclopentane-1,3-diones <i>via</i> alkoxyallylation.
;
_journal_issue 96
_journal_name_full 'Chemical communications (Cambridge, England)'
_journal_page_first 19108
_journal_page_last 19111
_journal_paper_doi 10.1039/d5cc05400a
_journal_volume 61
_journal_year 2025
_chemical_absolute_configuration syn
_chemical_formula_moiety 'C25 H28 O3'
_chemical_formula_sum 'C25 H28 O3'
_chemical_formula_weight 376.47
_space_group_crystal_system monoclinic
_space_group_IT_number 4
_space_group_name_Hall 'P 2yb'
_space_group_name_H-M_alt 'P 1 21 1'
_atom_sites_solution_hydrogens mixed
_audit_creation_method SHELXL-2019/3
_audit_update_record
;
2025-08-29 deposited with the CCDC.	2025-10-28 downloaded from the CCDC.
;
_cell_angle_alpha 90
_cell_angle_beta 107.8422(17)
_cell_angle_gamma 90
_cell_formula_units_Z 2
_cell_length_a 8.4261(4)
_cell_length_b 11.7773(6)
_cell_length_c 11.2319(6)
_cell_measurement_reflns_used 9472
_cell_measurement_temperature 294(2)
_cell_measurement_theta_max 28.201
_cell_measurement_theta_min 2.573
_cell_volume 1061.01(9)
_computing_cell_refinement 'SAINT V8.41 (Bruker AXS LLC, 2019)'
_computing_data_collection 'Bruker APEX5 v2023.9-0'
_computing_data_reduction 'SAINT V8.41 (Bruker AXS LLC, 2019)'
_computing_structure_refinement 'SHELXL-2019/2 (Sheldrick, 2019)'
_computing_structure_solution 'SHELXT 2018/2 (Sheldrick, 2018)'
_diffrn_ambient_temperature 294(2)
_diffrn_measured_fraction_theta_full 1.000
_diffrn_measured_fraction_theta_max 0.998
_diffrn_measurement_device_type 'Bruker D8 VENTURE PHOTON C14 HPAD'
_diffrn_measurement_method '\w and \f'
_diffrn_radiation_type MoK\a
_diffrn_radiation_wavelength 0.71073
_diffrn_reflns_av_R_equivalents 0.0363
_diffrn_reflns_av_unetI/netI 0.0250
_diffrn_reflns_Laue_measured_fraction_full 1.000
_diffrn_reflns_Laue_measured_fraction_max 0.998
_diffrn_reflns_limit_h_max 11
_diffrn_reflns_limit_h_min -11
_diffrn_reflns_limit_k_max 15
_diffrn_reflns_limit_k_min -15
_diffrn_reflns_limit_l_max 14
_diffrn_reflns_limit_l_min -14
_diffrn_reflns_number 21019
_diffrn_reflns_point_group_measured_fraction_full 0.998
_diffrn_reflns_point_group_measured_fraction_max 0.996
_diffrn_reflns_theta_full 25.242
_diffrn_reflns_theta_max 28.297
_diffrn_reflns_theta_min 1.905
_diffrn_source microfocus
_exptl_absorpt_coefficient_mu 0.076
_exptl_absorpt_correction_T_max 0.7457
_exptl_absorpt_correction_T_min 0.6731
_exptl_absorpt_correction_type multi-scan
_exptl_absorpt_process_details
;
 SADABS 2016/2: Krause, L., Herbst-Irmer, R., Sheldrick G.M. & Stalke D.,
 J. Appl. Cryst. 48 (2015) 3-10
;
_exptl_crystal_density_diffrn 1.178
_exptl_crystal_description BLOCK
_exptl_crystal_F_000 404
_exptl_crystal_recrystallization_method 'Re-crystallisation from solvent: Chloroform and Hexane (1:1)'
_exptl_crystal_size_max 0.220
_exptl_crystal_size_mid 0.160
_exptl_crystal_size_min 0.140
_refine_diff_density_max 0.139
_refine_diff_density_min -0.145
_refine_diff_density_rms 0.029
_refine_ls_abs_structure_details
;
 Flack x determined using 2124 quotients [(I+)-(I-)]/[(I+)+(I-)]
 (Parsons, Flack and Wagner, Acta Cryst. B69 (2013) 249-259).
;
_refine_ls_abs_structure_Flack 0.2(2)
_refine_ls_extinction_method none
_refine_ls_goodness_of_fit_ref 1.059
_refine_ls_hydrogen_treatment mixed
_refine_ls_matrix_type full
_refine_ls_number_parameters 262
_refine_ls_number_reflns 5272
_refine_ls_number_restraints 3
_refine_ls_restrained_S_all 1.060
_refine_ls_R_factor_all 0.0393
_refine_ls_R_factor_gt 0.0356
_refine_ls_shift/su_max 0.001
_refine_ls_shift/su_mean 0.000
_refine_ls_structure_factor_coef Fsqd
_refine_ls_weighting_details 'w=1/[\s^2^(Fo^2^)+(0.0575P)^2^+0.0447P] where P=(Fo^2^+2Fc^2^)/3'
_refine_ls_weighting_scheme calc
_refine_ls_wR_factor_gt 0.0966
_refine_ls_wR_factor_ref 0.1001
_reflns_Friedel_coverage 0.906
_reflns_Friedel_fraction_full 0.996
_reflns_Friedel_fraction_max 0.994
_reflns_number_gt 4830
_reflns_number_total 5272
_reflns_threshold_expression 'I > 2\s(I)'
_cod_data_source_file d5cc05400a2.cif
_cod_data_source_block mo_VA262_0m
_cod_depositor_comments 'Adding full bibliography for 7135117--7135118.cif.'
_cod_original_sg_symbol_H-M 'P 21'
_cod_database_code 7135118
_shelx_shelxl_version_number 2019/3
_shelx_space_group_comment
;
The symmetry employed for this shelxl refinement is uniquely defined
by the following loop, which should always be used as a source of
symmetry information in preference to the above space-group names.
They are only intended as comments.
;
_shelx_estimated_absorpt_t_min 0.984
_shelx_estimated_absorpt_t_max 0.989

loop_
_space_group_symop_operation_xyz
'x, y, z'
'-x, y+1/2, -z'

loop_
_atom_site_label
_atom_site_type_symbol
_atom_site_fract_x
_atom_site_fract_y
_atom_site_fract_z
_atom_site_U_iso_or_equiv
_atom_site_adp_type
_atom_site_occupancy
_atom_site_site_symmetry_order
_atom_site_calc_flag
_atom_site_refinement_flags_posn
_atom_site_refinement_flags_adp
_atom_site_refinement_flags_occupancy
_atom_site_disorder_assembly
_atom_site_disorder_group
O1 O 0.3298(2) 0.13028(13) 0.91243(16) 0.0677(4) Uani 1 1 d D . . . .
H1O H 0.223(3) 0.123(3) 0.904(3) 0.099(10) Uiso 1 1 d D . . . .
O2 O 0.39943(18) 0.48730(12) 0.95021(12) 0.0553(3) Uani 1 1 d D . . . .
H2O H 0.481(3) 0.528(2) 0.978(3) 0.082(9) Uiso 1 1 d D . . . .
O3 O 0.54390(14) 0.57477(11) 0.76431(11) 0.0488(3) Uani 1 1 d . . . . .
C1 C 0.3770(2) 0.24756(17) 0.93104(17) 0.0532(4) Uani 1 1 d . . . . .
H1 H 0.356060 0.274481 1.007405 0.064 Uiso 1 1 calc R U . . .
C2 C 0.5625(3) 0.2583(2) 0.9472(3) 0.0749(7) Uani 1 1 d . . . . .
H2A H 0.601719 0.192511 0.912447 0.090 Uiso 1 1 calc R U . . .
H2B H 0.625557 0.264331 1.035092 0.090 Uiso 1 1 calc R U . . .
C3 C 0.5828(2) 0.36570(18) 0.8774(2) 0.0591(5) Uani 1 1 d . . . . .
H3A H 0.610729 0.346587 0.802183 0.071 Uiso 1 1 calc R U . . .
H3B H 0.670530 0.413234 0.929895 0.071 Uiso 1 1 calc R U . . .
C4 C 0.41439(19) 0.42740(14) 0.84404(15) 0.0438(3) Uani 1 1 d . . . . .
C5 C 0.28704(19) 0.32757(14) 0.82144(15) 0.0433(3) Uani 1 1 d . . . . .
C6 C 0.2632(3) 0.27069(17) 0.69460(19) 0.0583(4) Uani 1 1 d . . . . .
H6A H 0.193620 0.317589 0.629422 0.087 Uiso 1 1 calc R U . . .
H6B H 0.211286 0.197954 0.693359 0.087 Uiso 1 1 calc R U . . .
H6C H 0.369692 0.260870 0.681475 0.087 Uiso 1 1 calc R U . . .
C7 C 0.1154(2) 0.36293(16) 0.8315(2) 0.0532(4) Uani 1 1 d . . . . .
H7A H 0.130304 0.398408 0.912111 0.064 Uiso 1 1 calc R U . . .
H7B H 0.065744 0.418604 0.767193 0.064 Uiso 1 1 calc R U . . .
C8 C 0.0019(2) 0.26624(19) 0.8176(2) 0.0590(4) Uani 1 1 d . . . . .
C9 C -0.0867(3) 0.1870(3) 0.8037(3) 0.0810(7) Uani 1 1 d . . . . .
H9 H -0.156797 0.124350 0.792676 0.097 Uiso 1 1 calc R U . . .
C10 C 0.39310(19) 0.50863(14) 0.73304(15) 0.0441(3) Uani 1 1 d . . . . .
H10 H 0.383797 0.464290 0.657366 0.053 Uiso 1 1 calc R U . . .
C11 C 0.2445(2) 0.58652(16) 0.70944(19) 0.0524(4) Uani 1 1 d . . . . .
H11 H 0.233114 0.627075 0.777394 0.063 Uiso 1 1 calc R U . . .
C12 C 0.1313(3) 0.6018(2) 0.6025(3) 0.0738(6) Uani 1 1 d . . . . .
H12A H 0.137986 0.562919 0.532124 0.089 Uiso 1 1 calc R U . . .
H12B H 0.043522 0.651635 0.596220 0.089 Uiso 1 1 calc R U . . .
C13 C 0.5697(2) 0.63449(15) 0.66065(15) 0.0462(3) Uani 1 1 d . . . . .
H13 H 0.472364 0.682658 0.622978 0.055 Uiso 1 1 calc R U . . .
C14 C 0.7213(2) 0.70993(15) 0.71136(16) 0.0469(4) Uani 1 1 d . . . . .
C15 C 0.7432(3) 0.80181(17) 0.6423(2) 0.0622(5) Uani 1 1 d . . . . .
H15 H 0.662578 0.818677 0.566892 0.075 Uiso 1 1 calc R U . . .
C16 C 0.8839(4) 0.8694(2) 0.6837(3) 0.0785(6) Uani 1 1 d . . . . .
H16 H 0.897581 0.930866 0.635774 0.094 Uiso 1 1 calc R U . . .
C17 C 1.0034(3) 0.8462(3) 0.7954(3) 0.0766(7) Uani 1 1 d . . . . .
H17 H 1.097769 0.891704 0.823279 0.092 Uiso 1 1 calc R U . . .
C18 C 0.9826(3) 0.7562(3) 0.8646(2) 0.0786(7) Uani 1 1 d . . . . .
H18 H 1.062706 0.740725 0.940641 0.094 Uiso 1 1 calc R U . . .
C19 C 0.8427(3) 0.6866(2) 0.8230(2) 0.0649(5) Uani 1 1 d . . . . .
H19 H 0.831008 0.624294 0.870537 0.078 Uiso 1 1 calc R U . . .
C20 C 0.5941(2) 0.55557(15) 0.56073(16) 0.0491(4) Uani 1 1 d . . . . .
C21 C 0.5066(3) 0.57209(19) 0.43604(19) 0.0633(5) Uani 1 1 d . . . . .
H21 H 0.425551 0.628380 0.413022 0.076 Uiso 1 1 calc R U . . .
C22 C 0.5399(4) 0.5046(2) 0.3452(2) 0.0846(8) Uani 1 1 d . . . . .
H22 H 0.482990 0.517366 0.261229 0.102 Uiso 1 1 calc R U . . .
C23 C 0.6558(4) 0.4195(2) 0.3782(3) 0.0853(8) Uani 1 1 d . . . . .
H23 H 0.677261 0.374774 0.316680 0.102 Uiso 1 1 calc R U . . .
C24 C 0.7407(3) 0.4000(3) 0.5022(3) 0.0800(7) Uani 1 1 d . . . . .
H24 H 0.818445 0.341609 0.524671 0.096 Uiso 1 1 calc R U . . .
C25 C 0.7098(3) 0.4675(2) 0.5929(2) 0.0649(5) Uani 1 1 d . . . . .
H25 H 0.766916 0.454043 0.676738 0.078 Uiso 1 1 calc R U . . .

loop_
_atom_site_aniso_label
_atom_site_aniso_U_11
_atom_site_aniso_U_22
_atom_site_aniso_U_33
_atom_site_aniso_U_23
_atom_site_aniso_U_13
_atom_site_aniso_U_12
O1 0.0583(8) 0.0485(7) 0.0909(10) 0.0166(7) 0.0149(7) 0.0033(6)
O2 0.0574(7) 0.0567(7) 0.0529(7) -0.0101(6) 0.0186(5) -0.0124(6)
O3 0.0425(6) 0.0532(6) 0.0519(6) 0.0068(5) 0.0160(5) -0.0030(5)
C1 0.0471(9) 0.0505(9) 0.0599(9) 0.0104(8) 0.0135(7) 0.0025(8)
C2 0.0444(9) 0.0725(14) 0.1008(16) 0.0368(12) 0.0120(10) 0.0068(10)
C3 0.0386(8) 0.0607(10) 0.0763(12) 0.0193(9) 0.0152(8) 0.0080(8)
C4 0.0387(7) 0.0442(8) 0.0492(8) 0.0023(6) 0.0142(6) 0.0014(6)
C5 0.0387(7) 0.0413(7) 0.0504(8) 0.0002(6) 0.0144(6) 0.0030(6)
C6 0.0677(11) 0.0497(10) 0.0591(10) -0.0052(8) 0.0219(8) 0.0012(9)
C7 0.0393(8) 0.0509(9) 0.0710(11) 0.0022(8) 0.0193(7) 0.0030(7)
C8 0.0433(9) 0.0643(11) 0.0684(11) 0.0030(9) 0.0156(8) -0.0015(8)
C9 0.0598(12) 0.0815(16) 0.0991(17) -0.0054(14) 0.0208(12) -0.0209(12)
C10 0.0393(7) 0.0436(8) 0.0507(8) 0.0015(6) 0.0156(6) 0.0023(6)
C11 0.0469(9) 0.0453(8) 0.0678(10) 0.0049(7) 0.0215(8) 0.0059(7)
C12 0.0578(11) 0.0703(14) 0.0855(14) 0.0110(11) 0.0103(10) 0.0161(10)
C13 0.0413(8) 0.0457(8) 0.0527(9) 0.0086(7) 0.0159(6) 0.0045(7)
C14 0.0442(8) 0.0475(9) 0.0529(8) 0.0001(7) 0.0208(7) 0.0029(6)
C15 0.0673(12) 0.0513(10) 0.0684(12) 0.0058(8) 0.0212(9) -0.0037(9)
C16 0.0867(16) 0.0579(12) 0.0968(17) 0.0036(12) 0.0368(14) -0.0178(12)
C17 0.0644(13) 0.0858(16) 0.0860(15) -0.0208(13) 0.0327(12) -0.0243(12)
C18 0.0507(10) 0.119(2) 0.0643(11) -0.0013(13) 0.0157(9) -0.0160(13)
C19 0.0497(10) 0.0836(14) 0.0612(11) 0.0143(10) 0.0165(8) -0.0073(10)
C20 0.0456(8) 0.0481(9) 0.0558(9) 0.0013(7) 0.0188(7) -0.0046(7)
C21 0.0775(13) 0.0553(11) 0.0557(10) 0.0062(8) 0.0182(9) -0.0091(10)
C22 0.125(2) 0.0735(15) 0.0568(11) -0.0064(10) 0.0306(13) -0.0328(16)
C23 0.111(2) 0.0714(15) 0.0951(18) -0.0277(14) 0.0641(17) -0.0288(16)
C24 0.0723(14) 0.0730(14) 0.1050(19) -0.0176(13) 0.0426(13) 0.0021(12)
C25 0.0551(11) 0.0693(12) 0.0722(12) -0.0054(10) 0.0220(9) 0.0097(10)

loop_
_atom_type_symbol
_atom_type_description
_atom_type_scat_dispersion_real
_atom_type_scat_dispersion_imag
_atom_type_scat_source
C C 0.0033 0.0016 'International Tables Vol C Tables 4.2.6.8 and 6.1.1.4'
H H 0.0000 0.0000 'International Tables Vol C Tables 4.2.6.8 and 6.1.1.4'
O O 0.0106 0.0060 'International Tables Vol C Tables 4.2.6.8 and 6.1.1.4'

loop_
_geom_angle_atom_site_label_1
_geom_angle_atom_site_label_2
_geom_angle_atom_site_label_3
_geom_angle
_geom_angle_site_symmetry_1
_geom_angle_site_symmetry_3
_geom_angle_publ_flag
C1 O1 H1O 110(3) . . ?
C4 O2 H2O 109(2) . . ?
C13 O3 C10 114.18(12) . . ?
O1 C1 C2 109.03(18) . . ?
O1 C1 C5 115.02(15) . . ?
C2 C1 C5 106.17(15) . . ?
O1 C1 H1 108.8 . . ?
C2 C1 H1 108.8 . . ?
C5 C1 H1 108.8 . . ?
C1 C2 C3 106.29(16) . . ?
C1 C2 H2A 110.5 . . ?
C3 C2 H2A 110.5 . . ?
C1 C2 H2B 110.5 . . ?
C3 C2 H2B 110.5 . . ?
H2A C2 H2B 108.7 . . ?
C2 C3 C4 106.08(15) . . ?
C2 C3 H3A 110.5 . . ?
C4 C3 H3A 110.5 . . ?
C2 C3 H3B 110.5 . . ?
C4 C3 H3B 110.5 . . ?
H3A C3 H3B 108.7 . . ?
O2 C4 C3 110.05(15) . . ?
O2 C4 C10 110.64(13) . . ?
C3 C4 C10 111.20(13) . . ?
O2 C4 C5 106.07(12) . . ?
C3 C4 C5 102.79(14) . . ?
C10 C4 C5 115.70(13) . . ?
C6 C5 C7 109.12(15) . . ?
C6 C5 C1 111.44(15) . . ?
C7 C5 C1 110.33(14) . . ?
C6 C5 C4 111.65(14) . . ?
C7 C5 C4 113.49(13) . . ?
C1 C5 C4 100.61(13) . . ?
C5 C6 H6A 109.5 . . ?
C5 C6 H6B 109.5 . . ?
H6A C6 H6B 109.5 . . ?
C5 C6 H6C 109.5 . . ?
H6A C6 H6C 109.5 . . ?
H6B C6 H6C 109.5 . . ?
C8 C7 C5 112.25(16) . . ?
C8 C7 H7A 109.2 . . ?
C5 C7 H7A 109.2 . . ?
C8 C7 H7B 109.2 . . ?
C5 C7 H7B 109.2 . . ?
H7A C7 H7B 107.9 . . ?
C9 C8 C7 177.7(2) . . ?
C8 C9 H9 180.0 . . ?
O3 C10 C11 109.69(14) . . ?
O3 C10 C4 105.30(12) . . ?
C11 C10 C4 113.90(14) . . ?
O3 C10 H10 109.3 . . ?
C11 C10 H10 109.3 . . ?
C4 C10 H10 109.3 . . ?
C12 C11 C10 125.6(2) . . ?
C12 C11 H11 117.2 . . ?
C10 C11 H11 117.2 . . ?
C11 C12 H12A 120.0 . . ?
C11 C12 H12B 120.0 . . ?
H12A C12 H12B 120.0 . . ?
O3 C13 C14 107.60(13) . . ?
O3 C13 C20 112.87(14) . . ?
C14 C13 C20 110.28(13) . . ?
O3 C13 H13 108.7 . . ?
C14 C13 H13 108.7 . . ?
C20 C13 H13 108.7 . . ?
C15 C14 C19 118.58(19) . . ?
C15 C14 C13 119.45(16) . . ?
C19 C14 C13 121.91(16) . . ?
C14 C15 C16 120.7(2) . . ?
C14 C15 H15 119.6 . . ?
C16 C15 H15 119.6 . . ?
C17 C16 C15 120.3(2) . . ?
C17 C16 H16 119.8 . . ?
C15 C16 H16 119.8 . . ?
C18 C17 C16 119.4(2) . . ?
C18 C17 H17 120.3 . . ?
C16 C17 H17 120.3 . . ?
C17 C18 C19 120.8(2) . . ?
C17 C18 H18 119.6 . . ?
C19 C18 H18 119.6 . . ?
C14 C19 C18 120.1(2) . . ?
C14 C19 H19 119.9 . . ?
C18 C19 H19 119.9 . . ?
C21 C20 C25 118.78(19) . . ?
C21 C20 C13 120.77(17) . . ?
C25 C20 C13 120.40(16) . . ?
C20 C21 C22 120.0(2) . . ?
C20 C21 H21 120.0 . . ?
C22 C21 H21 120.0 . . ?
C23 C22 C21 120.5(2) . . ?
C23 C22 H22 119.7 . . ?
C21 C22 H22 119.7 . . ?
C22 C23 C24 120.2(2) . . ?
C22 C23 H23 119.9 . . ?
C24 C23 H23 119.9 . . ?
C23 C24 C25 119.6(3) . . ?
C23 C24 H24 120.2 . . ?
C25 C24 H24 120.2 . . ?
C24 C25 C20 120.8(2) . . ?
C24 C25 H25 119.6 . . ?
C20 C25 H25 119.6 . . ?

loop_
_geom_bond_atom_site_label_1
_geom_bond_atom_site_label_2
_geom_bond_distance
_geom_bond_site_symmetry_2
_geom_bond_publ_flag
O1 C1 1.435(3) . ?
O1 H1O 0.88(2) . ?
O2 C4 1.424(2) . ?
O2 H2O 0.82(2) . ?
O3 C13 1.4326(19) . ?
O3 C10 1.439(2) . ?
C1 C2 1.522(3) . ?
C1 C5 1.551(2) . ?
C1 H1 0.9800 . ?
C2 C3 1.525(3) . ?
C2 H2A 0.9700 . ?
C2 H2B 0.9700 . ?
C3 C4 1.535(2) . ?
C3 H3A 0.9700 . ?
C3 H3B 0.9700 . ?
C4 C10 1.538(2) . ?
C4 C5 1.559(2) . ?
C5 C6 1.531(3) . ?
C5 C7 1.542(2) . ?
C6 H6A 0.9600 . ?
C6 H6B 0.9600 . ?
C6 H6C 0.9600 . ?
C7 C8 1.464(3) . ?
C7 H7A 0.9700 . ?
C7 H7B 0.9700 . ?
C8 C9 1.175(3) . ?
C9 H9 0.9300 . ?
C10 C11 1.509(2) . ?
C10 H10 0.9800 . ?
C11 C12 1.297(3) . ?
C11 H11 0.9300 . ?
C12 H12A 0.9300 . ?
C12 H12B 0.9300 . ?
C13 C14 1.517(2) . ?
C13 C20 1.519(2) . ?
C13 H13 0.9800 . ?
C14 C15 1.377(3) . ?
C14 C19 1.382(3) . ?
C15 C16 1.385(3) . ?
C15 H15 0.9300 . ?
C16 C17 1.374(4) . ?
C16 H16 0.9300 . ?
C17 C18 1.357(4) . ?
C17 H17 0.9300 . ?
C18 C19 1.394(3) . ?
C18 H18 0.9300 . ?
C19 H19 0.9300 . ?
C20 C21 1.382(3) . ?
C20 C25 1.393(3) . ?
C21 C22 1.388(4) . ?
C21 H21 0.9300 . ?
C22 C23 1.369(4) . ?
C22 H22 0.9300 . ?
C23 C24 1.376(4) . ?
C23 H23 0.9300 . ?
C24 C25 1.379(3) . ?
C24 H24 0.9300 . ?
C25 H25 0.9300 . ?

loop_
_geom_torsion_atom_site_label_1
_geom_torsion_atom_site_label_2
_geom_torsion_atom_site_label_3
_geom_torsion_atom_site_label_4
_geom_torsion
_geom_torsion_site_symmetry_1
_geom_torsion_site_symmetry_2
_geom_torsion_site_symmetry_3
_geom_torsion_site_symmetry_4
_geom_torsion_publ_flag
O1 C1 C2 C3 140.7(2) . . . . ?
C5 C1 C2 C3 16.2(3) . . . . ?
C1 C2 C3 C4 10.8(3) . . . . ?
C2 C3 C4 O2 79.3(2) . . . . ?
C2 C3 C4 C10 -157.73(18) . . . . ?
C2 C3 C4 C5 -33.3(2) . . . . ?
O1 C1 C5 C6 -38.2(2) . . . . ?
C2 C1 C5 C6 82.5(2) . . . . ?
O1 C1 C5 C7 83.18(19) . . . . ?
C2 C1 C5 C7 -156.15(18) . . . . ?
O1 C1 C5 C4 -156.69(15) . . . . ?
C2 C1 C5 C4 -36.0(2) . . . . ?
O2 C4 C5 C6 168.12(14) . . . . ?
C3 C4 C5 C6 -76.34(17) . . . . ?
C10 C4 C5 C6 45.04(18) . . . . ?
O2 C4 C5 C7 44.28(18) . . . . ?
C3 C4 C5 C7 159.82(16) . . . . ?
C10 C4 C5 C7 -78.79(18) . . . . ?
O2 C4 C5 C1 -73.56(15) . . . . ?
C3 C4 C5 C1 41.99(16) . . . . ?
C10 C4 C5 C1 163.37(14) . . . . ?
C6 C5 C7 C8 58.4(2) . . . . ?
C1 C5 C7 C8 -64.4(2) . . . . ?
C4 C5 C7 C8 -176.43(16) . . . . ?
C13 O3 C10 C11 -72.72(17) . . . . ?
C13 O3 C10 C4 164.33(13) . . . . ?
O2 C4 C10 O3 72.76(15) . . . . ?
C3 C4 C10 O3 -49.85(18) . . . . ?
C5 C4 C10 O3 -166.61(13) . . . . ?
O2 C4 C10 C11 -47.45(18) . . . . ?
C3 C4 C10 C11 -170.06(16) . . . . ?
C5 C4 C10 C11 73.18(18) . . . . ?
O3 C10 C11 C12 113.0(2) . . . . ?
C4 C10 C11 C12 -129.3(2) . . . . ?
C10 O3 C13 C14 173.55(13) . . . . ?
C10 O3 C13 C20 -64.54(17) . . . . ?
O3 C13 C14 C15 -159.09(16) . . . . ?
C20 C13 C14 C15 77.4(2) . . . . ?
O3 C13 C14 C19 23.7(2) . . . . ?
C20 C13 C14 C19 -99.8(2) . . . . ?
C19 C14 C15 C16 0.0(3) . . . . ?
C13 C14 C15 C16 -177.3(2) . . . . ?
C14 C15 C16 C17 -0.5(4) . . . . ?
C15 C16 C17 C18 0.2(4) . . . . ?
C16 C17 C18 C19 0.7(4) . . . . ?
C15 C14 C19 C18 0.9(3) . . . . ?
C13 C14 C19 C18 178.1(2) . . . . ?
C17 C18 C19 C14 -1.3(4) . . . . ?
O3 C13 C20 C21 131.77(17) . . . . ?
C14 C13 C20 C21 -107.85(19) . . . . ?
O3 C13 C20 C25 -50.5(2) . . . . ?
C14 C13 C20 C25 69.8(2) . . . . ?
C25 C20 C21 C22 -2.7(3) . . . . ?
C13 C20 C21 C22 175.0(2) . . . . ?
C20 C21 C22 C23 1.8(4) . . . . ?
C21 C22 C23 C24 0.0(4) . . . . ?
C22 C23 C24 C25 -0.8(4) . . . . ?
C23 C24 C25 C20 -0.2(4) . . . . ?
C21 C20 C25 C24 2.0(3) . . . . ?
C13 C20 C25 C24 -175.8(2) . . . . ?
